data_7062533
loop_
_publ_author_name
'Sheokand, Sonu'
'Mohite, Manali A.'
'Mondal, Dipanjan'
'Rangarajan, Shalini'
'Balakrishna, Maravanji S.'

_publ_section_title
;
 1,2,3-Triazolyl bisphosphine with pyridyl functionality: synthesis,
 copper(i) chemistry and application in click catalysis
;
_journal_issue 28
_journal_name_full 'New Journal of Chemistry'
_journal_page_first 13538
_journal_page_last 13546
_journal_paper_doi 10.1039/D3NJ01445B
_journal_volume 47
_journal_year 2023
_chemical_formula_moiety 'C38 H31 Br0.179 Cu I0.821 N5 P2, 2(C2 H3 N)'
_chemical_formula_sum 'C42 H37 Br0.179 Cu I0.821 N7 P2'
_chemical_formula_weight 883.864
_space_group_crystal_system monoclinic
_space_group_IT_number 14
_space_group_name_Hall '-P 2yn'
_space_group_name_H-M_alt 'P 1 21/n 1'
_symmetry_Int_Tables_number 14
_audit_creation_date 2023-06-12
_audit_creation_method
;
Olex2 1.5-dev
(compiled 2023.04.26 svn.r751481ca for OlexSys, GUI svn.r6781)
;
_audit_update_record
;
2023-06-14 deposited with the CCDC.	2023-06-15 downloaded from the CCDC.
;
_cell_angle_alpha 90
_cell_angle_beta 95.008(3)
_cell_angle_gamma 90
_cell_formula_units_Z 4
_cell_length_a 10.2428(10)
_cell_length_b 26.910(2)
_cell_length_c 14.2499(13)
_cell_measurement_reflns_used 9941
_cell_measurement_temperature 150(2)
_cell_measurement_theta_max 26.70
_cell_measurement_theta_min 2.35
_cell_volume 3912.8(6)
_computing_cell_refinement 'SAINT V8.40A (Bruker, 2019)'
_computing_data_collection '<i>APEX4</i> (Bruker, 2019)'
_computing_data_reduction 'SAINT V8.40A (Bruker, 2019)'
_computing_molecular_graphics 'Olex2 1.5-dev (Dolomanov et al., 2009)'
_computing_publication_material 'Olex2 1.5-dev (Dolomanov et al., 2009)'
_computing_structure_refinement 'olex2.refine 1.5-dev (Bourhis et al., 2015)'
_computing_structure_solution 'SHELXT 2014/5 (Sheldrick, 2014)'
_diffrn_ambient_temperature 150.00
_diffrn_measured_fraction_theta_full 0.9996
_diffrn_measured_fraction_theta_max 0.9996
_diffrn_measurement_device_type 'Bruker APEX-II CCD'
_diffrn_measurement_method '\f and \w scans'
_diffrn_radiation_type 'Mo K\a'
_diffrn_radiation_wavelength 0.71073
_diffrn_reflns_av_R_equivalents 0.0875
_diffrn_reflns_av_unetI/netI 0.0395
_diffrn_reflns_Laue_measured_fraction_full 0.9996
_diffrn_reflns_Laue_measured_fraction_max 0.9996
_diffrn_reflns_limit_h_max 13
_diffrn_reflns_limit_h_min -13
_diffrn_reflns_limit_k_max 36
_diffrn_reflns_limit_k_min -36
_diffrn_reflns_limit_l_max 19
_diffrn_reflns_limit_l_min -19
_diffrn_reflns_number 127660
_diffrn_reflns_point_group_measured_fraction_full 0.9996
_diffrn_reflns_point_group_measured_fraction_max 0.9996
_diffrn_reflns_theta_full 25.2417
_diffrn_reflns_theta_max 26.00
_diffrn_reflns_theta_min 2.09
_exptl_absorpt_coefficient_mu 1.510
_exptl_absorpt_correction_T_max 0.7457
_exptl_absorpt_correction_T_min 0.6512
_exptl_absorpt_correction_type multi-scan
_exptl_absorpt_process_details
;
SADABS-2016/2 (Bruker,2016/2) was used for absorption correction.
wR2(int) was 0.1181 before and 0.0717 after correction.
The Ratio of minimum to maximum transmission is 0.8733.
The \l/2 correction factor is Not present.
;
_exptl_crystal_colour yellow
_exptl_crystal_colour_primary yellow
_exptl_crystal_density_diffrn 1.500
_exptl_crystal_description block
_exptl_crystal_F_000 1788.913
_exptl_crystal_size_max 0.215
_exptl_crystal_size_mid 0.076
_exptl_crystal_size_min 0.058
_refine_diff_density_max 0.4708
_refine_diff_density_min -0.4583
_refine_diff_density_rms 0.1021
_refine_ls_d_res_high 0.8106
_refine_ls_d_res_low 9.7655
_refine_ls_goodness_of_fit_ref 1.0848
_refine_ls_hydrogen_treatment constr
_refine_ls_matrix_type full
_refine_ls_number_constraints 70
_refine_ls_number_parameters 485
_refine_ls_number_reflns 7709
_refine_ls_number_restraints 0
_refine_ls_restrained_S_all 1.0848
_refine_ls_R_factor_all 0.0420
_refine_ls_R_factor_gt 0.0294
_refine_ls_shift/su_max 0.0006
_refine_ls_shift/su_mean 0.0000
_refine_ls_structure_factor_coef Fsqd
_refine_ls_weighting_details 'w=1/[\s^2^(Fo^2^)+(0.0192P)^2^+4.8841P] where P=(Fo^2^+2Fc^2^)/3'
_refine_ls_weighting_scheme calc
_refine_ls_wR_factor_gt 0.0633
_refine_ls_wR_factor_ref 0.0697
_reflns_Friedel_coverage 0.0
_reflns_limit_h_max 9
_reflns_limit_h_min -12
_reflns_limit_k_max 33
_reflns_limit_k_min 0
_reflns_limit_l_max 17
_reflns_limit_l_min -9
_reflns_number_gt 6411
_reflns_number_total 7709
_reflns_threshold_expression I>=2u(I)
_cod_data_source_file d3nj01445b2.cif
_cod_data_source_block comp_3_CCDC1
_cod_depositor_comments 'Adding full bibliography for 7062531--7062533.cif.'
_cod_database_code 7062533
_olex2_refinement_description
;
1. Fixed Uiso
 At 1.2 times of:
  All C(H) groups
 At 1.5 times of:
  All C(H,H,H) groups
2. Uiso/Uaniso restraints and constraints
Uanis(I1) = Uanis(Br1)
3. Others
 Sof(Br1)=1-FVAR(1)
 Sof(I1)=FVAR(1)
4.a Aromatic/amide H refined with riding coordinates:
 C21(H21), C22(H22), C23(H23), C24(H24), C25(H25), C28(H28), C29(H29),
 C30(H30), C31(H31), C32(H32), C38(H38), C37(H37), C36(H36), C35(H35), C34(H34),
  C2(H2), C3(H3), C4(H4), C9(H9), C10(H10), C11(H11), C12(H12), C13(H13),
 C19(H19), C18(H18), C17(H17), C16(H16), C15(H15)
4.b Idealised Me refined as rotating group:
 C26(H26a,H26b,H26c), C39(H39a,H39b,H39c), C41(H41a,H41b,H41c)
;
_olex2_submission_special_instructions 'No special instructions were received'

loop_
_space_group_symop_id
_space_group_symop_operation_xyz
1 x,y,z
2 -x+1/2,y+1/2,-z+1/2
3 -x,-y,-z
4 x-1/2,-y-1/2,z-1/2

loop_
_atom_site_label
_atom_site_type_symbol
_atom_site_fract_x
_atom_site_fract_y
_atom_site_fract_z
_atom_site_U_iso_or_equiv
_atom_site_adp_type
_atom_site_occupancy
_atom_site_refinement_flags_posn
_atom_site_refinement_flags_occupancy
_atom_site_disorder_group
I1 I 0.59056(11) 0.84465(4) 0.38202(6) 0.02654(14) Uani 0.821(4) . P 1
Cu1 Cu 0.54407(3) 0.858208(12) 0.55569(2) 0.02131(10) Uani 1.000000 . . .
P2 P 0.37576(7) 0.81189(2) 0.59379(5) 0.01927(15) Uani 1.000000 . . .
P1 P 0.63540(7) 0.92555(3) 0.62301(5) 0.02300(16) Uani 1.000000 . . .
N1 N 0.6870(2) 0.82010(8) 0.65041(15) 0.0208(5) Uani 1.000000 . . .
N5 N 0.7702(2) 0.89938(8) 0.68531(16) 0.0249(5) Uani 1.000000 . . .
N2 N 0.6030(2) 0.69016(9) 0.60820(18) 0.0294(6) Uani 1.000000 . . .
N3 N 0.4912(2) 0.66915(9) 0.58086(18) 0.0319(6) Uani 1.000000 . . .
N4 N 0.3990(2) 0.70531(8) 0.57415(16) 0.0238(5) Uani 1.000000 . . .
N6 N 0.9532(4) 0.96921(18) 1.1873(3) 0.0872(14) Uani 1.000000 . . .
N7 N 0.2330(4) 0.94144(13) 0.0278(3) 0.0633(10) Uani 1.000000 . . .
C20 C 0.3200(3) 0.82046(10) 0.71074(18) 0.0210(6) Uani 1.000000 . . .
C21 C 0.2957(3) 0.86938(10) 0.73663(19) 0.0246(6) Uani 1.000000 . . .
H21 H 0.3164(3) 0.89585(10) 0.69638(19) 0.0295(7) Uiso 1.000000 R . .
C22 C 0.2419(3) 0.87983(11) 0.8199(2) 0.0282(6) Uani 1.000000 . . .
H22 H 0.2241(3) 0.91324(11) 0.8361(2) 0.0339(8) Uiso 1.000000 R . .
C23 C 0.2140(3) 0.84137(12) 0.8800(2) 0.0321(7) Uani 1.000000 . . .
H23 H 0.1766(3) 0.84839(12) 0.9372(2) 0.0385(8) Uiso 1.000000 R . .
C24 C 0.2409(3) 0.79283(11) 0.8564(2) 0.0312(7) Uani 1.000000 . . .
H24 H 0.2236(3) 0.76658(11) 0.8981(2) 0.0375(8) Uiso 1.000000 R . .
C25 C 0.2930(3) 0.78232(11) 0.77189(19) 0.0265(6) Uani 1.000000 . . .
H25 H 0.3104(3) 0.74885(11) 0.75578(19) 0.0318(8) Uiso 1.000000 R . .
C7 C 0.4523(3) 0.75066(10) 0.59704(18) 0.0206(6) Uani 1.000000 . . .
C6 C 0.5844(3) 0.73993(10) 0.61872(19) 0.0221(6) Uani 1.000000 . . .
C5 C 0.6963(3) 0.77033(10) 0.65769(19) 0.0227(6) Uani 1.000000 . . .
C1 C 0.7841(3) 0.84834(10) 0.69232(18) 0.0224(6) Uani 1.000000 . . .
C26 C 0.8733(3) 0.93111(11) 0.7317(2) 0.0322(7) Uani 1.000000 . . .
H26a H 0.8825(14) 0.9240(5) 0.7994(3) 0.0483(10) Uiso 1.000000 GR . .
H26b H 0.9565(5) 0.9244(5) 0.7051(10) 0.0483(10) Uiso 1.000000 GR . .
H26c H 0.8496(10) 0.96611(11) 0.7217(12) 0.0483(10) Uiso 1.000000 GR . .
C27 C 0.7149(3) 0.97204(10) 0.55381(19) 0.0259(6) Uani 1.000000 . . .
C28 C 0.7936(3) 0.95369(12) 0.4867(2) 0.0328(7) Uani 1.000000 . . .
H28 H 0.8029(3) 0.91883(12) 0.4791(2) 0.0393(8) Uiso 1.000000 R . .
C29 C 0.8580(3) 0.98587(14) 0.4313(2) 0.0423(8) Uani 1.000000 . . .
H29 H 0.9117(3) 0.97322(14) 0.3857(2) 0.0508(10) Uiso 1.000000 R . .
C30 C 0.8444(3) 1.03650(14) 0.4422(3) 0.0470(9) Uani 1.000000 . . .
H30 H 0.8898(3) 1.05865(14) 0.4046(3) 0.0564(11) Uiso 1.000000 R . .
C31 C 0.7663(4) 1.05501(13) 0.5068(3) 0.0468(9) Uani 1.000000 . . .
H31 H 0.7567(4) 1.08993(13) 0.5131(3) 0.0562(11) Uiso 1.000000 R . .
C32 C 0.7008(3) 1.02324(11) 0.5630(2) 0.0366(8) Uani 1.000000 . . .
H32 H 0.6464(3) 1.03633(11) 0.6078(2) 0.0439(9) Uiso 1.000000 R . .
C33 C 0.5564(3) 0.95973(10) 0.7130(2) 0.0250(6) Uani 1.000000 . . .
C38 C 0.5809(3) 0.94693(11) 0.8078(2) 0.0292(7) Uani 1.000000 . . .
H38 H 0.6458(3) 0.92281(11) 0.8262(2) 0.0351(8) Uiso 1.000000 R . .
C37 C 0.5106(3) 0.96932(12) 0.8752(2) 0.0383(8) Uani 1.000000 . . .
H37 H 0.5276(3) 0.96045(12) 0.9397(2) 0.0459(9) Uiso 1.000000 R . .
C36 C 0.4165(3) 1.00426(12) 0.8492(2) 0.0388(8) Uani 1.000000 . . .
H36 H 0.3694(3) 1.01972(12) 0.8957(2) 0.0466(9) Uiso 1.000000 R . .
C35 C 0.3902(3) 1.01701(12) 0.7553(2) 0.0377(8) Uani 1.000000 . . .
H35 H 0.3252(3) 1.04119(12) 0.7373(2) 0.0453(9) Uiso 1.000000 R . .
C34 C 0.4592(3) 0.99427(11) 0.6880(2) 0.0312(7) Uani 1.000000 . . .
H34 H 0.4396(3) 1.00248(11) 0.6235(2) 0.0374(8) Uiso 1.000000 R . .
C2 C 0.8950(3) 0.82683(11) 0.7417(2) 0.0274(6) Uani 1.000000 . . .
H2 H 0.9622(3) 0.84709(11) 0.7717(2) 0.0328(8) Uiso 1.000000 R . .
C3 C 0.9040(3) 0.77608(11) 0.7455(2) 0.0313(7) Uani 1.000000 . . .
H3 H 0.9789(3) 0.76087(11) 0.7775(2) 0.0376(8) Uiso 1.000000 R . .
C4 C 0.8046(3) 0.74689(11) 0.7031(2) 0.0296(7) Uani 1.000000 . . .
H4 H 0.8103(3) 0.71166(11) 0.7050(2) 0.0355(8) Uiso 1.000000 R . .
C8 C 0.2650(3) 0.68928(10) 0.5525(2) 0.0254(6) Uani 1.000000 . . .
C9 C 0.2083(3) 0.69083(10) 0.4607(2) 0.0313(7) Uani 1.000000 . . .
H9 H 0.2547(3) 0.70426(10) 0.4116(2) 0.0375(8) Uiso 1.000000 R . .
C10 C 0.0825(3) 0.67237(12) 0.4420(2) 0.0408(8) Uani 1.000000 . . .
H10 H 0.0412(3) 0.67361(12) 0.3797(2) 0.0490(10) Uiso 1.000000 R . .
C11 C 0.0173(4) 0.65227(13) 0.5131(3) 0.0472(9) Uani 1.000000 . . .
H11 H -0.0684(4) 0.63921(13) 0.4994(3) 0.0566(11) Uiso 1.000000 R . .
C12 C 0.0745(3) 0.65082(13) 0.6038(3) 0.0452(9) Uani 1.000000 . . .
H12 H 0.0279(3) 0.63715(13) 0.6525(3) 0.0542(10) Uiso 1.000000 R . .
C13 C 0.1996(3) 0.66920(11) 0.6244(2) 0.0343(7) Uani 1.000000 . . .
H13 H 0.2400(3) 0.66808(11) 0.6870(2) 0.0412(9) Uiso 1.000000 R . .
C14 C 0.2217(3) 0.80789(10) 0.51856(19) 0.0207(6) Uani 1.000000 . . .
C19 C 0.1016(3) 0.80357(11) 0.5559(2) 0.0287(6) Uani 1.000000 . . .
H19 H 0.0984(3) 0.79797(11) 0.6215(2) 0.0344(8) Uiso 1.000000 R . .
C18 C -0.0138(3) 0.80739(12) 0.4980(2) 0.0369(8) Uani 1.000000 . . .
H18 H -0.0956(3) 0.80457(12) 0.5242(2) 0.0443(9) Uiso 1.000000 R . .
C17 C -0.0109(3) 0.81523(12) 0.4027(2) 0.0337(7) Uani 1.000000 . . .
H17 H -0.0904(3) 0.81843(12) 0.3635(2) 0.0405(9) Uiso 1.000000 R . .
C16 C 0.1087(3) 0.81845(12) 0.3643(2) 0.0347(7) Uani 1.000000 . . .
H16 H 0.1113(3) 0.82306(12) 0.2984(2) 0.0417(9) Uiso 1.000000 R . .
C15 C 0.2249(3) 0.81492(11) 0.4223(2) 0.0303(7) Uani 1.000000 . . .
H15 H 0.3067(3) 0.81733(11) 0.3959(2) 0.0364(8) Uiso 1.000000 R . .
C39 C 0.8821(4) 0.94268(14) 1.0168(3) 0.0547(10) Uani 1.000000 . . .
H39a H 0.8161(19) 0.9163(7) 1.0167(3) 0.0820(15) Uiso 1.000000 GR . .
H39b H 0.845(2) 0.9715(3) 0.9820(6) 0.0820(15) Uiso 1.000000 GR . .
H39c H 0.9584(6) 0.9305(9) 0.9866(6) 0.0820(15) Uiso 1.000000 GR . .
C40 C 0.9223(4) 0.95703(16) 1.1131(3) 0.0572(10) Uani 1.000000 . . .
C42 C 0.2483(4) 0.93035(13) 0.1051(3) 0.0443(9) Uani 1.000000 . . .
C41 C 0.2669(4) 0.91593(14) 0.2021(3) 0.0529(10) Uani 1.000000 . . .
H41a H 0.263(3) 0.87963(15) 0.2067(3) 0.0793(15) Uiso 1.000000 GR . .
H41b H 0.3526(11) 0.9276(8) 0.2292(5) 0.0793(15) Uiso 1.000000 GR . .
H41c H 0.1978(15) 0.9306(8) 0.2365(4) 0.0793(15) Uiso 1.000000 GR . .
Br1 Br 0.5968(9) 0.8385(3) 0.3949(5) 0.02654(14) Uani 0.179(4) . P 2

loop_
_atom_site_aniso_label
_atom_site_aniso_U_11
_atom_site_aniso_U_22
_atom_site_aniso_U_33
_atom_site_aniso_U_12
_atom_site_aniso_U_13
_atom_site_aniso_U_23
I1 0.02828(18) 0.0330(3) 0.0187(3) -0.00264(19) 0.0040(2) -0.00265(18)
Cu1 0.02058(18) 0.02270(18) 0.02023(18) -0.00219(13) -0.00057(13) 0.00049(13)
P2 0.0177(4) 0.0216(4) 0.0182(4) -0.0003(3) -0.0001(3) -0.0000(3)
P1 0.0240(4) 0.0242(4) 0.0203(4) -0.0022(3) -0.0007(3) 0.0001(3)
N1 0.0175(12) 0.0263(12) 0.0183(12) 0.0008(9) 0.0004(9) 0.0019(9)
N5 0.0228(13) 0.0264(13) 0.0243(13) -0.0024(10) -0.0048(10) -0.0008(10)
N2 0.0285(14) 0.0240(13) 0.0356(15) 0.0035(10) 0.0025(11) -0.0005(10)
N3 0.0294(14) 0.0263(13) 0.0398(15) 0.0042(11) 0.0013(12) -0.0038(11)
N4 0.0227(12) 0.0231(12) 0.0253(13) -0.0004(10) 0.0007(10) -0.0026(10)
N6 0.060(3) 0.139(4) 0.064(3) -0.011(2) 0.012(2) -0.037(3)
N7 0.085(3) 0.057(2) 0.050(2) 0.0076(19) 0.019(2) -0.0021(17)
C20 0.0165(13) 0.0280(15) 0.0176(14) -0.0028(11) -0.0035(11) -0.0017(11)
C21 0.0244(15) 0.0266(15) 0.0226(15) -0.0028(12) 0.0013(12) -0.0000(11)
C22 0.0263(16) 0.0332(16) 0.0252(15) -0.0012(12) 0.0022(12) -0.0059(12)
C23 0.0255(16) 0.0504(19) 0.0205(15) -0.0076(14) 0.0029(12) -0.0053(13)
C24 0.0350(18) 0.0378(17) 0.0205(15) -0.0109(14) 0.0003(13) 0.0037(13)
C25 0.0303(16) 0.0259(15) 0.0225(15) -0.0019(12) -0.0024(12) -0.0000(12)
C7 0.0208(14) 0.0225(14) 0.0186(14) -0.0013(11) 0.0027(11) 0.0001(10)
C6 0.0232(15) 0.0230(14) 0.0206(14) 0.0011(11) 0.0045(11) 0.0025(11)
C5 0.0203(14) 0.0278(15) 0.0207(14) 0.0025(11) 0.0053(11) 0.0022(11)
C1 0.0197(14) 0.0322(15) 0.0157(13) -0.0004(12) 0.0033(11) 0.0008(11)
C26 0.0269(16) 0.0339(17) 0.0342(17) -0.0080(13) -0.0065(13) -0.0030(13)
C27 0.0252(15) 0.0295(15) 0.0218(15) -0.0042(12) -0.0047(12) 0.0027(12)
C28 0.0243(16) 0.0409(18) 0.0327(17) -0.0004(13) -0.0001(13) 0.0023(14)
C29 0.0249(17) 0.066(2) 0.0363(19) -0.0044(16) 0.0037(14) 0.0106(17)
C30 0.036(2) 0.058(2) 0.046(2) -0.0128(17) -0.0010(17) 0.0229(18)
C31 0.055(2) 0.0351(19) 0.049(2) -0.0103(16) -0.0024(19) 0.0123(16)
C32 0.048(2) 0.0295(17) 0.0317(18) -0.0073(14) 0.0016(15) 0.0025(13)
C33 0.0252(15) 0.0248(15) 0.0249(15) -0.0064(12) 0.0010(12) -0.0025(11)
C38 0.0308(17) 0.0314(16) 0.0251(16) 0.0005(13) 0.0006(13) 0.0010(12)
C37 0.043(2) 0.049(2) 0.0226(16) -0.0010(16) 0.0032(14) -0.0022(14)
C36 0.0361(19) 0.046(2) 0.0349(19) 0.0005(15) 0.0062(15) -0.0124(15)
C35 0.0328(18) 0.0393(18) 0.041(2) 0.0053(14) 0.0013(15) -0.0070(15)
C34 0.0298(17) 0.0374(17) 0.0252(16) 0.0006(13) -0.0045(13) -0.0016(13)
C2 0.0185(14) 0.0373(17) 0.0259(15) -0.0018(12) -0.0001(12) 0.0021(13)
C3 0.0198(15) 0.0394(18) 0.0342(17) 0.0023(13) -0.0006(13) 0.0092(14)
C4 0.0248(16) 0.0291(16) 0.0353(17) 0.0036(12) 0.0048(13) 0.0074(13)
C8 0.0261(15) 0.0209(14) 0.0287(16) -0.0009(11) -0.0013(12) -0.0030(11)
C9 0.0398(18) 0.0253(15) 0.0280(16) -0.0002(13) -0.0003(14) -0.0016(12)
C10 0.045(2) 0.0353(18) 0.0379(19) -0.0031(15) -0.0184(16) -0.0019(15)
C11 0.0352(19) 0.047(2) 0.057(2) -0.0156(16) -0.0117(17) 0.0062(18)
C12 0.037(2) 0.053(2) 0.045(2) -0.0176(16) 0.0014(16) 0.0100(17)
C13 0.0366(18) 0.0357(17) 0.0295(17) -0.0071(14) -0.0039(14) 0.0027(13)
C14 0.0191(14) 0.0211(13) 0.0210(14) 0.0001(11) -0.0034(11) -0.0022(11)
C19 0.0236(15) 0.0390(17) 0.0231(15) -0.0012(13) 0.0000(12) -0.0028(13)
C18 0.0204(16) 0.056(2) 0.0344(18) 0.0006(14) 0.0007(13) -0.0059(15)
C17 0.0246(16) 0.0429(18) 0.0317(17) 0.0013(13) -0.0089(13) -0.0078(14)
C16 0.0314(17) 0.0485(19) 0.0231(16) -0.0027(14) -0.0045(13) 0.0001(13)
C15 0.0227(15) 0.0431(18) 0.0252(16) -0.0034(13) 0.0024(12) -0.0020(13)
C39 0.067(3) 0.041(2) 0.054(2) 0.0055(19) -0.006(2) 0.0012(17)
C40 0.042(2) 0.067(3) 0.063(3) -0.0012(19) 0.011(2) -0.012(2)
C42 0.045(2) 0.0362(19) 0.053(2) -0.0023(16) 0.0090(18) -0.0082(17)
C41 0.054(2) 0.054(2) 0.050(2) -0.0040(19) -0.0002(19) -0.0081(18)
Br1 0.02828(18) 0.0330(3) 0.0187(3) -0.00264(19) 0.0040(2) -0.00265(18)

loop_
_atom_type_symbol
_atom_type_scat_dispersion_real
_atom_type_scat_dispersion_imag
_atom_type_scat_Cromer_Mann_a1
_atom_type_scat_Cromer_Mann_a2
_atom_type_scat_Cromer_Mann_a3
_atom_type_scat_Cromer_Mann_a4
_atom_type_scat_Cromer_Mann_b1
_atom_type_scat_Cromer_Mann_b2
_atom_type_scat_Cromer_Mann_b3
_atom_type_scat_Cromer_Mann_b4
_atom_type_scat_Cromer_Mann_c
_atom_type_scat_source
_atom_type_scat_dispersion_source
Br -0.38188 2.46625 17.17890 5.23580 5.63770 3.98510 2.17230 16.57960 0.26090 41.43280 2.95570 'International Tables Volume C Table 6.1.1.4 (pp. 500-502)' brennan
C 0.00313 0.00162 2.31000 1.02000 1.58860 0.86500 20.84390 10.20750 0.56870 51.65120 0.21560 'International Tables Volume C Table 6.1.1.4 (pp. 500-502)' brennan
Cu 0.32831 1.27084 13.33800 7.16760 5.61580 1.67350 3.58280 0.24700 11.39660 64.81260 1.19100 'International Tables Volume C Table 6.1.1.4 (pp. 500-502)' brennan
H 0.00000 0.00000 0.49300 0.32291 0.14019 0.04081 10.51090 26.12570 3.14236 57.79970 0.00304 'International Tables Volume C Table 6.1.1.4 (pp. 500-502)' brennan
I -0.43777 1.82087 20.14720 18.99490 7.51380 2.27350 4.34700 0.38140 27.76600 66.87760 4.07120 'International Tables Volume C Table 6.1.1.4 (pp. 500-502)' brennan
N 0.00612 0.00332 12.21260 3.13220 2.01250 1.16630 0.00570 9.89330 28.99750 0.58260 -11.52900 'International Tables Volume C Table 6.1.1.4 (pp. 500-502)' brennan
P 0.10265 0.09519 6.43450 4.17910 1.78000 1.49080 1.90670 27.15700 0.52600 68.16450 1.11490 'International Tables Volume C Table 6.1.1.4 (pp. 500-502)' brennan

loop_
_geom_angle_atom_site_label_1
_geom_angle_atom_site_label_2
_geom_angle_atom_site_label_3
_geom_angle
_geom_angle_site_symmetry_1
_geom_angle_site_symmetry_3
_geom_angle_publ_flag
P2 Cu1 I1 111.38(3) . . y
P1 Cu1 I1 115.03(3) . . y
P1 Cu1 P2 131.01(3) . . y
N1 Cu1 I1 111.06(6) . . y
N1 Cu1 P2 94.51(6) . . y
N1 Cu1 P1 83.14(6) . . y
Br1 Cu1 I1 4.88(18) . . y
Br1 Cu1 P2 110.1(2) . . y
Br1 Cu1 P1 117.4(2) . . y
Br1 Cu1 N1 106.73(19) . . y
C20 P2 Cu1 117.51(9) . . ?
C7 P2 Cu1 99.87(9) . . ?
C7 P2 C20 105.03(12) . . ?
C14 P2 Cu1 122.31(9) . . ?
C14 P2 C20 102.71(12) . . ?
C14 P2 C7 107.94(12) . . ?
N5 P1 Cu1 100.21(8) . . ?
C27 P1 Cu1 121.11(9) . . ?
C27 P1 N5 100.55(12) . . ?
C33 P1 Cu1 121.32(9) . . ?
C33 P1 N5 103.20(12) . . ?
C33 P1 C27 106.25(13) . . ?
C5 N1 Cu1 124.05(18) . . ?
C1 N1 Cu1 116.23(17) . . ?
C1 N1 C5 118.8(2) . . ?
C1 N5 P1 121.01(19) . . ?
C26 N5 P1 120.38(19) . . ?
C26 N5 C1 118.6(2) . . ?
C6 N2 N3 109.3(2) . . ?
N4 N3 N2 107.3(2) . . ?
C7 N4 N3 111.4(2) . . ?
C8 N4 N3 116.4(2) . . ?
C8 N4 C7 132.0(2) . . ?
C21 C20 P2 116.0(2) . . ?
C25 C20 P2 125.1(2) . . ?
C25 C20 C21 118.8(2) . . ?
H21 C21 C20 119.56(16) . . ?
C22 C21 C20 120.9(3) . . ?
C22 C21 H21 119.56(17) . . ?
H22 C22 C21 120.10(17) . . ?
C23 C22 C21 119.8(3) . . ?
C23 C22 H22 120.10(17) . . ?
H23 C23 C22 120.05(17) . . ?
C24 C23 C22 119.9(3) . . ?
C24 C23 H23 120.05(17) . . ?
H24 C24 C23 119.89(17) . . ?
C25 C24 C23 120.2(3) . . ?
C25 C24 H24 119.89(17) . . ?
C24 C25 C20 120.4(3) . . ?
H25 C25 C20 119.81(16) . . ?
H25 C25 C24 119.81(17) . . ?
N4 C7 P2 129.8(2) . . ?
C6 C7 P2 126.9(2) . . ?
C6 C7 N4 103.2(2) . . ?
C7 C6 N2 108.8(2) . . ?
C5 C6 N2 118.3(2) . . ?
C5 C6 C7 132.6(2) . . ?
C6 C5 N1 118.3(2) . . ?
C4 C5 N1 122.5(3) . . ?
C4 C5 C6 119.1(3) . . ?
N5 C1 N1 117.4(2) . . ?
C2 C1 N1 121.4(3) . . ?
C2 C1 N5 121.2(2) . . ?
H26a C26 N5 109.5 . . ?
H26b C26 N5 109.5 . . ?
H26b C26 H26a 109.5 . . ?
H26c C26 N5 109.5 . . ?
H26c C26 H26a 109.5 . . ?
H26c C26 H26b 109.5 . . ?
C28 C27 P1 116.1(2) . . ?
C32 C27 P1 124.9(2) . . ?
C32 C27 C28 119.1(3) . . ?
H28 C28 C27 119.84(17) . . ?
C29 C28 C27 120.3(3) . . ?
C29 C28 H28 119.8(2) . . ?
H29 C29 C28 120.1(2) . . ?
C30 C29 C28 119.9(3) . . ?
C30 C29 H29 120.1(2) . . ?
H30 C30 C29 119.8(2) . . ?
C31 C30 C29 120.5(3) . . ?
C31 C30 H30 119.8(2) . . ?
H31 C31 C30 119.8(2) . . ?
C32 C31 C30 120.5(3) . . ?
C32 C31 H31 119.8(2) . . ?
C31 C32 C27 119.8(3) . . ?
H32 C32 C27 120.11(18) . . ?
H32 C32 C31 120.1(2) . . ?
C38 C33 P1 120.2(2) . . ?
C34 C33 P1 120.7(2) . . ?
C34 C33 C38 118.5(3) . . ?
H38 C38 C33 119.88(17) . . ?
C37 C38 C33 120.2(3) . . ?
C37 C38 H38 119.88(19) . . ?
H37 C37 C38 119.88(19) . . ?
C36 C37 C38 120.2(3) . . ?
C36 C37 H37 119.88(19) . . ?
H36 C36 C37 119.87(19) . . ?
C35 C36 C37 120.3(3) . . ?
C35 C36 H36 119.87(19) . . ?
H35 C35 C36 120.27(19) . . ?
C34 C35 C36 119.5(3) . . ?
C34 C35 H35 120.27(19) . . ?
C35 C34 C33 121.2(3) . . ?
H34 C34 C33 119.38(17) . . ?
H34 C34 C35 119.38(19) . . ?
H2 C2 C1 120.68(17) . . ?
C3 C2 C1 118.6(3) . . ?
C3 C2 H2 120.68(17) . . ?
H3 C3 C2 119.86(17) . . ?
C4 C3 C2 120.3(3) . . ?
C4 C3 H3 119.86(17) . . ?
C3 C4 C5 118.3(3) . . ?
H4 C4 C5 120.84(17) . . ?
H4 C4 C3 120.84(17) . . ?
C9 C8 N4 120.3(3) . . ?
C13 C8 N4 118.0(3) . . ?
C13 C8 C9 121.5(3) . . ?
H9 C9 C8 120.77(18) . . ?
C10 C9 C8 118.5(3) . . ?
C10 C9 H9 120.8(2) . . ?
H10 C10 C9 119.8(2) . . ?
C11 C10 C9 120.3(3) . . ?
C11 C10 H10 119.8(2) . . ?
H11 C11 C10 119.6(2) . . ?
C12 C11 C10 120.7(3) . . ?
C12 C11 H11 119.6(2) . . ?
H12 C12 C11 119.9(2) . . ?
C13 C12 C11 120.1(3) . . ?
C13 C12 H12 119.9(2) . . ?
C12 C13 C8 118.9(3) . . ?
H13 C13 C8 120.57(18) . . ?
H13 C13 C12 120.6(2) . . ?
C19 C14 P2 121.9(2) . . ?
C15 C14 P2 118.5(2) . . ?
C15 C14 C19 119.2(3) . . ?
H19 C19 C14 119.86(17) . . ?
C18 C19 C14 120.3(3) . . ?
C18 C19 H19 119.86(18) . . ?
H18 C18 C19 119.71(18) . . ?
C17 C18 C19 120.6(3) . . ?
C17 C18 H18 119.71(18) . . ?
H17 C17 C18 120.21(18) . . ?
C16 C17 C18 119.6(3) . . ?
C16 C17 H17 120.21(18) . . ?
H16 C16 C17 119.98(18) . . ?
C15 C16 C17 120.0(3) . . ?
C15 C16 H16 119.98(18) . . ?
C16 C15 C14 120.2(3) . . ?
H15 C15 C14 119.88(16) . . ?
H15 C15 C16 119.88(18) . . ?
H39b C39 H39a 109.5 . . ?
H39c C39 H39a 109.5 . . ?
H39c C39 H39b 109.5 . . ?
C40 C39 H39a 109.5 . . ?
C40 C39 H39b 109.5 . . ?
C40 C39 H39c 109.5 . . ?
C39 C40 N6 178.5(5) . . ?
C41 C42 N7 179.4(4) . . ?
H41a C41 C42 109.5 . . ?
H41b C41 C42 109.5 . . ?
H41b C41 H41a 109.5 . . ?
H41c C41 C42 109.5 . . ?
H41c C41 H41a 109.5 . . ?
H41c C41 H41b 109.5 . . ?

loop_
_geom_bond_atom_site_label_1
_geom_bond_atom_site_label_2
_geom_bond_distance
_geom_bond_site_symmetry_2
_geom_bond_publ_flag
I1 Cu1 2.5865(11) . y
Cu1 P2 2.2325(8) . y
Cu1 P1 2.2188(8) . y
Cu1 N1 2.161(2) . y
Cu1 Br1 2.457(8) . y
P2 C20 1.823(3) . ?
P2 C7 1.823(3) . ?
P2 C14 1.832(3) . ?
P1 N5 1.725(2) . ?
P1 C27 1.828(3) . ?
P1 C33 1.823(3) . ?
N1 C5 1.346(3) . ?
N1 C1 1.349(3) . ?
N5 C1 1.384(4) . ?
N5 C26 1.470(3) . ?
N2 N3 1.306(3) . ?
N2 C6 1.363(3) . ?
N3 N4 1.353(3) . ?
N4 C7 1.364(3) . ?
N4 C8 1.447(3) . ?
N6 C40 1.125(5) . ?
N7 C42 1.139(5) . ?
C20 C21 1.395(4) . ?
C20 C25 1.390(4) . ?
C21 H21 0.9500 . ?
C21 C22 1.380(4) . ?
C22 H22 0.9500 . ?
C22 C23 1.388(4) . ?
C23 H23 0.9500 . ?
C23 C24 1.383(4) . ?
C24 H24 0.9500 . ?
C24 C25 1.388(4) . ?
C25 H25 0.9500 . ?
C7 C6 1.392(4) . ?
C6 C5 1.477(4) . ?
C5 C4 1.386(4) . ?
C1 C2 1.407(4) . ?
C26 H26a 0.9800 . ?
C26 H26b 0.9800 . ?
C26 H26c 0.9800 . ?
C27 C28 1.394(4) . ?
C27 C32 1.393(4) . ?
C28 H28 0.9500 . ?
C28 C29 1.378(4) . ?
C29 H29 0.9500 . ?
C29 C30 1.380(5) . ?
C30 H30 0.9500 . ?
C30 C31 1.365(5) . ?
C31 H31 0.9500 . ?
C31 C32 1.384(4) . ?
C32 H32 0.9500 . ?
C33 C38 1.396(4) . ?
C33 C34 1.386(4) . ?
C38 H38 0.9500 . ?
C38 C37 1.388(4) . ?
C37 H37 0.9500 . ?
C37 C36 1.374(5) . ?
C36 H36 0.9500 . ?
C36 C35 1.384(5) . ?
C35 H35 0.9500 . ?
C35 C34 1.383(4) . ?
C34 H34 0.9500 . ?
C2 H2 0.9500 . ?
C2 C3 1.370(4) . ?
C3 H3 0.9500 . ?
C3 C4 1.383(4) . ?
C4 H4 0.9500 . ?
C8 C9 1.384(4) . ?
C8 C13 1.383(4) . ?
C9 H9 0.9500 . ?
C9 C10 1.385(4) . ?
C10 H10 0.9500 . ?
C10 C11 1.372(5) . ?
C11 H11 0.9500 . ?
C11 C12 1.372(5) . ?
C12 H12 0.9500 . ?
C12 C13 1.381(4) . ?
C13 H13 0.9500 . ?
C14 C19 1.388(4) . ?
C14 C15 1.388(4) . ?
C19 H19 0.9500 . ?
C19 C18 1.385(4) . ?
C18 H18 0.9500 . ?
C18 C17 1.377(4) . ?
C17 H17 0.9500 . ?
C17 C16 1.388(4) . ?
C16 H16 0.9500 . ?
C16 C15 1.392(4) . ?
C15 H15 0.9500 . ?
C39 H39a 0.9800 . ?
C39 H39b 0.9800 . ?
C39 H39c 0.9800 . ?
C39 C40 1.450(6) . ?
C42 C41 1.431(5) . ?
C41 H41a 0.9800 . ?
C41 H41b 0.9800 . ?
C41 H41c 0.9800 . ?

loop_
_geom_torsion_atom_site_label_1
_geom_torsion_atom_site_label_2
_geom_torsion_atom_site_label_3
_geom_torsion_atom_site_label_4
_geom_torsion
_geom_torsion_site_symmetry_1
_geom_torsion_site_symmetry_2
_geom_torsion_site_symmetry_3
_geom_torsion_site_symmetry_4
_geom_torsion_publ_flag
Cu1 N1 C5 C6 -16.6(2) . . . . ?
Cu1 N1 C5 C4 165.8(2) . . . . ?
Cu1 N1 C1 N5 11.86(19) . . . . ?
Cu1 N1 C1 C2 -168.43(18) . . . . ?
P2 C20 C21 C22 174.1(2) . . . . ?
P2 C20 C25 C24 -174.7(2) . . . . ?
P2 C7 N4 N3 176.2(2) . . . . ?
P2 C7 N4 C8 -9.5(3) . . . . ?
P2 C7 C6 N2 -176.6(2) . . . . ?
P2 C7 C6 C5 10.3(3) . . . . ?
P2 C14 C19 C18 171.2(2) . . . . ?
P2 C14 C15 C16 -171.9(2) . . . . ?
P1 N5 C1 N1 -1.4(2) . . . . ?
P1 N5 C1 C2 178.9(2) . . . . ?
P1 C27 C28 C29 -179.8(2) . . . . ?
P1 C27 C32 C31 179.8(3) . . . . ?
P1 C33 C38 C37 -173.2(2) . . . . ?
P1 C33 C34 C35 173.9(2) . . . . ?
N1 C5 C6 N2 166.6(2) . . . . ?
N1 C5 C6 C7 -20.9(3) . . . . ?
N1 C5 C4 C3 2.6(3) . . . . ?
N1 C1 N5 C26 178.9(2) . . . . ?
N1 C1 C2 C3 0.9(3) . . . . ?
N5 C1 C2 C3 -179.4(3) . . . . ?
N2 N3 N4 C7 0.4(3) . . . . ?
N2 N3 N4 C8 -174.9(2) . . . . ?
N2 C6 C7 N4 -0.1(2) . . . . ?
N2 C6 C5 C4 -15.7(3) . . . . ?
N3 N4 C7 C6 -0.2(2) . . . . ?
N3 N4 C8 C9 -97.2(3) . . . . ?
N3 N4 C8 C13 78.2(3) . . . . ?
N4 C7 C6 C5 -173.15(19) . . . . ?
N4 C8 C9 C10 176.2(3) . . . . ?
N4 C8 C13 C12 -175.9(3) . . . . ?
C20 C21 C22 C23 1.4(3) . . . . ?
C20 C25 C24 C23 0.7(3) . . . . ?
C21 C22 C23 C24 0.4(3) . . . . ?
C22 C23 C24 C25 -1.4(3) . . . . ?
C7 C6 C5 C4 156.8(3) . . . . ?
C6 C5 C4 C3 -175.0(3) . . . . ?
C5 C4 C3 C2 -0.5(3) . . . . ?
C1 C2 C3 C4 -1.2(3) . . . . ?
C27 C28 C29 C30 -0.1(4) . . . . ?
C27 C32 C31 C30 0.1(4) . . . . ?
C28 C29 C30 C31 -0.8(4) . . . . ?
C29 C30 C31 C32 0.8(4) . . . . ?
C33 C38 C37 C36 -0.0(3) . . . . ?
C33 C34 C35 C36 -1.5(4) . . . . ?
C38 C37 C36 C35 0.7(4) . . . . ?
C37 C36 C35 C34 0.1(4) . . . . ?
C8 C9 C10 C11 -1.1(3) . . . . ?
C8 C13 C12 C11 0.5(4) . . . . ?
C9 C10 C11 C12 1.0(4) . . . . ?
C10 C11 C12 C13 -0.7(4) . . . . ?
C14 C19 C18 C17 0.4(3) . . . . ?
C14 C15 C16 C17 0.4(3) . . . . ?
C19 C18 C17 C16 1.2(4) . . . . ?
C18 C17 C16 C15 -1.5(4) . . . . ?
